data_4330880
loop_
_publ_author_name
'Tetsuro Kusamoto'
'Hiroshi M. Yamamoto'
'Naoya Tajima'
'Yugo Oshima'
'Satoshi Yamashita'
'Reizo Kato'

_publ_contact_author_address
;
Riken
Wako Saitama 351-0198
Japan 
;
_publ_contact_author_email kusamoto@riken.jp
_publ_contact_author_name 'Tetsuro Kusamoto'
_publ_section_title
;
 Bilayer Mott System Based on Ni(dmit)2 (dmit =
 1,3-dithiole-2-thione-4,5-dithiolate) Anion Radicals: Two Isostructural
 Salts Exhibit Contrasting Magnetic Behavior
;
_journal_name_full 'Inorganic Chemistry'
_journal_page_first 11645
_journal_page_last 11654
_journal_paper_doi 10.1021/ic301552z
_journal_volume 51
_journal_year 2012
_chemical_formula_sum 'C19 H8 Br2 N Ni2 S20'
_chemical_formula_weight 1168.7
_space_group_IT_number 2
_symmetry_cell_setting triclinic
_symmetry_space_group_name_Hall '-P 1'
_symmetry_space_group_name_H-M 'P -1'
_audit_creation_date 2012-05-11T17:18:06-00:00
_audit_creation_method 'WinGX routine CIF_UPDATE'
_cell_angle_alpha 94.527(9)
_cell_angle_beta 112.330(8)
_cell_angle_gamma 85.678(10)
_cell_formula_units_Z 2
_cell_length_a 7.560(2)
_cell_length_b 38.912(15)
_cell_length_c 6.516(2)
_cell_measurement_reflns_used 2748
_cell_measurement_temperature 293(2)
_cell_measurement_theta_max 27.4719
_cell_measurement_theta_min 4.0082
_cell_volume 1765.4(10)
_computing_structure_refinement 'SHELXL-97 (Sheldrick, 1997)'
_diffrn_ambient_temperature 293.1500
_diffrn_measured_fraction_theta_full 0.969
_diffrn_measured_fraction_theta_max 0.944
_diffrn_measurement_device
;
Mercury CCD (2x2 bin mode)
;
_diffrn_measurement_method dtprofit.ref
_diffrn_radiation_detector CCD
_diffrn_radiation_monochromator 'Graphite Monochromator'
_diffrn_radiation_source 'Rotating Anode'
_diffrn_radiation_type MoK\a
_diffrn_radiation_wavelength 0.71073
_diffrn_reflns_av_R_equivalents 0.0757
_diffrn_reflns_limit_h_max 7
_diffrn_reflns_limit_h_min -9
_diffrn_reflns_limit_k_max 33
_diffrn_reflns_limit_k_min -50
_diffrn_reflns_limit_l_max 8
_diffrn_reflns_limit_l_min -6
_diffrn_reflns_number 13762
_diffrn_reflns_theta_full 25
_diffrn_reflns_theta_max 27.48
_diffrn_reflns_theta_min 4.01
_exptl_absorpt_coefficient_mu 4.534
_exptl_absorpt_correction_T_max 1.0000
_exptl_absorpt_correction_T_min 0.6461
_exptl_absorpt_correction_type multi-scan
_exptl_absorpt_process_details 'Jacobson, R. (1998) Private communication'
_exptl_crystal_colour black
_exptl_crystal_density_diffrn 2.198
_exptl_crystal_description Platelet
_exptl_crystal_F_000 1150
_exptl_crystal_size_max 0.15
_exptl_crystal_size_mid 0.05
_exptl_crystal_size_min 0.02
_refine_diff_density_max 0.785
_refine_diff_density_min -0.659
_refine_ls_extinction_method none
_refine_ls_goodness_of_fit_ref 1.036
_refine_ls_hydrogen_treatment constr
_refine_ls_matrix_type full
_refine_ls_number_parameters 398
_refine_ls_number_reflns 7665
_refine_ls_number_restraints 0
_refine_ls_restrained_S_all 1.036
_refine_ls_R_factor_gt 0.0713
_refine_ls_shift/su_max 0.005
_refine_ls_structure_factor_coef Fsqd
_refine_ls_weighting_details 'calc w=1/[\s^2^(Fo^2^)+(0.0621P)^2^+0.0000P] where P=(Fo^2^+2Fc^2^)/3'
_refine_ls_weighting_scheme calc
_refine_ls_wR_factor_ref 0.1821
_reflns_number_gt 3891
_reflns_number_total 7665
_reflns_threshold_expression >2sigma(I)
_cod_data_source_file ic301552z_si_001_2.cif
_cod_data_source_block Et-25DBrP-Ni(dmit)2
_cod_original_cell_volume 1765.5(11)
_cod_original_sg_symbol_Hall -P1
_cod_database_code 4330880

loop_
_symmetry_equiv_pos_as_xyz
'x, y, z'
'-x, -y, -z'

loop_
_atom_site_label
_atom_site_type_symbol
_atom_site_fract_x
_atom_site_fract_y
_atom_site_fract_z
_atom_site_U_iso_or_equiv
_atom_site_adp_type
_atom_site_occupancy
_atom_site_calc_flag
_atom_site_refinement_flags
Br1 Br 0.29255(15) 0.72117(3) 0.68724(19) 0.0473(3) Uani 1 d .
Br2 Br -0.20142(14) 0.75457(4) -0.34125(19) 0.0533(4) Uani 1 d .
Ni1 Ni -0.71507(15) 0.52057(3) 0.8069(2) 0.0303(3) Uani 1 d .
Ni2 Ni -0.27671(16) 0.96719(3) 0.4684(2) 0.0340(3) Uani 1 d .
S3 S -0.7213(3) 0.55121(7) 1.0973(4) 0.0352(6) Uani 1 d .
S2 S -0.7205(3) 0.49184(7) 0.5084(4) 0.0363(6) Uani 1 d .
S18 S -0.1701(4) 1.06671(7) 0.9546(5) 0.0408(7) Uani 1 d .
S6 S -0.8253(3) 0.41911(7) 0.3349(4) 0.0371(6) Uani 1 d .
S8 S -0.5266(4) 0.63541(7) 0.8678(5) 0.0386(6) Uani 1 d .
S11 S -0.3239(4) 0.93951(7) 0.1506(4) 0.0391(6) Uani 1 d .
S7 S -0.6251(4) 0.62596(7) 1.2461(5) 0.0418(7) Uani 1 d .
S5 S -0.9092(3) 0.40562(7) 0.7187(4) 0.0384(6) Uani 1 d .
S1 S -0.8111(3) 0.47756(7) 0.9227(4) 0.0370(6) Uani 1 d .
S14 S -0.2375(4) 0.99310(7) 0.7859(5) 0.0410(7) Uani 1 d .
S16 S -0.3467(4) 0.84727(7) 0.4540(5) 0.0406(7) Uani 1 d .
S13 S -0.2630(4) 1.01482(7) 0.3228(4) 0.0417(7) Uani 1 d .
S10 S -0.5001(4) 0.69455(7) 1.1940(5) 0.0481(7) Uani 1 d .
S4 S -0.6163(3) 0.56229(7) 0.6846(4) 0.0368(6) Uani 1 d .
S9 S -0.9483(4) 0.34991(8) 0.3667(6) 0.0554(8) Uani 1 d .
S19 S -0.4203(4) 0.79040(8) 0.1058(5) 0.0544(8) Uani 1 d .
S15 S -0.3891(4) 0.86343(8) 0.0134(5) 0.0454(7) Uani 1 d .
S17 S -0.1909(4) 1.08816(7) 0.5310(5) 0.0441(7) Uani 1 d .
S12 S -0.2871(4) 0.92116(7) 0.6280(4) 0.0418(7) Uani 1 d .
S20 S -0.1125(4) 1.13924(8) 0.9218(6) 0.0564(8) Uani 1 d .
N1 N 0.1625(10) 0.7607(2) 0.3176(15) 0.038(2) Uani 1 d .
C18 C 0.2787(13) 0.7885(3) 0.4570(17) 0.038(3) Uani 1 d .
H4 H 0.3193 0.8021 0.3657 0.046 Uiso 1 calc R
H5 H 0.3925 0.7785 0.5689 0.046 Uiso 1 calc R
C2 C -0.7969(11) 0.4531(2) 0.5331(15) 0.026(2) Uani 1 d .
C10 C -0.2114(11) 1.0346(3) 0.7423(17) 0.033(2) Uani 1 d .
C6 C -0.5467(12) 0.6544(3) 1.1118(16) 0.036(2) Uani 1 d .
C16 C -0.0655(13) 0.7433(3) -0.0436(17) 0.039(3) Uani 1 d .
C19 C 0.1706(15) 0.8118(3) 0.5701(19) 0.051(3) Uani 1 d .
H8 H 0.1463 0.7992 0.6767 0.076 Uiso 1 calc R
H6 H 0.0513 0.8198 0.4612 0.076 Uiso 1 calc R
H7 H 0.2456 0.8312 0.6443 0.076 Uiso 1 calc R
C12 C -0.1548(12) 1.1002(3) 0.8044(18) 0.039(3) Uani 1 d .
C3 C -0.6490(11) 0.5896(2) 1.0591(16) 0.030(2) Uani 1 d .
C11 C -0.3871(12) 0.8318(3) 0.1851(16) 0.036(2) Uani 1 d .
C9 C -0.2224(12) 1.0444(3) 0.5412(18) 0.039(3) Uani 1 d .
C5 C -0.8976(12) 0.3899(3) 0.4697(17) 0.038(3) Uani 1 d .
C4 C -0.6005(12) 0.5941(2) 0.8855(16) 0.030(2) Uani 1 d .
C17 C 0.0535(12) 0.7668(3) 0.0923(17) 0.038(3) Uani 1 d .
H3 H 0.064 0.7875 0.0363 0.046 Uiso 1 calc R
C13 C 0.1444(13) 0.7300(3) 0.3890(17) 0.036(2) Uani 1 d .
C1 C -0.8356(11) 0.4467(2) 0.7148(16) 0.028(2) Uani 1 d .
C15 C -0.0815(15) 0.7130(3) 0.0319(19) 0.047(3) Uani 1 d .
H2 H -0.162 0.6967 -0.0631 0.057 Uiso 1 calc R
C7 C -0.3456(11) 0.8984(3) 0.2082(16) 0.032(2) Uani 1 d .
C8 C -0.3265(12) 0.8902(3) 0.4157(16) 0.033(2) Uani 1 d .
C14 C 0.0226(14) 0.7062(3) 0.252(2) 0.045(3) Uani 1 d .
H1 H 0.0099 0.6855 0.3066 0.054 Uiso 1 calc R

loop_
_atom_site_aniso_label
_atom_site_aniso_U_11
_atom_site_aniso_U_22
_atom_site_aniso_U_33
_atom_site_aniso_U_23
_atom_site_aniso_U_13
_atom_site_aniso_U_12
Br1 0.0573(6) 0.0380(7) 0.0470(7) 0.0099(6) 0.0194(5) 0.0014(5)
Br2 0.0449(6) 0.0699(9) 0.0418(7) -0.0044(6) 0.0138(5) -0.0039(5)
Ni1 0.0394(6) 0.0240(7) 0.0301(7) -0.0011(6) 0.0162(5) -0.0026(5)
Ni2 0.0410(7) 0.0300(8) 0.0320(8) -0.0004(6) 0.0148(5) -0.0047(5)
S3 0.0512(14) 0.0284(15) 0.0310(15) 0.0005(12) 0.0207(11) -0.0046(11)
S2 0.0538(14) 0.0276(15) 0.0340(15) -0.0028(12) 0.0234(12) -0.0098(11)
S18 0.0562(15) 0.0273(16) 0.0397(17) -0.0015(13) 0.0186(12) -0.0077(12)
S6 0.0528(14) 0.0269(15) 0.0338(15) -0.0027(12) 0.0186(12) -0.0081(11)
S8 0.0559(15) 0.0250(15) 0.0403(16) -0.0010(12) 0.0235(12) -0.0082(12)
S11 0.0569(15) 0.0352(17) 0.0292(15) -0.0006(13) 0.0204(12) -0.0071(12)
S7 0.0598(16) 0.0343(17) 0.0339(16) -0.0051(13) 0.0212(13) -0.0072(12)
S5 0.0513(14) 0.0300(16) 0.0393(16) 0.0035(13) 0.0215(12) -0.0082(12)
S1 0.0525(14) 0.0322(16) 0.0325(15) -0.0004(12) 0.0225(12) -0.0067(11)
S14 0.0635(16) 0.0261(16) 0.0364(16) -0.0007(13) 0.0213(13) -0.0097(12)
S16 0.0535(15) 0.0313(17) 0.0374(16) -0.0038(13) 0.0177(12) -0.0072(12)
S13 0.0608(16) 0.0329(17) 0.0330(16) 0.0053(13) 0.0187(12) -0.0023(12)
S10 0.0634(17) 0.0307(17) 0.0497(19) -0.0084(14) 0.0210(14) -0.0123(13)
S4 0.0553(14) 0.0301(16) 0.0318(15) -0.0023(12) 0.0242(12) -0.0046(12)
S9 0.0756(19) 0.0318(18) 0.060(2) -0.0070(15) 0.0260(16) -0.0160(14)
S19 0.0769(19) 0.0339(18) 0.055(2) -0.0170(15) 0.0307(16) -0.0083(14)
S15 0.0646(17) 0.0431(19) 0.0330(16) -0.0074(14) 0.0233(13) -0.0126(13)
S17 0.0584(16) 0.0280(16) 0.0489(19) 0.0077(14) 0.0221(13) -0.0043(12)
S12 0.0633(16) 0.0321(17) 0.0316(16) -0.0020(13) 0.0191(12) -0.0090(12)
S20 0.0719(19) 0.0267(17) 0.069(2) -0.0051(16) 0.0256(16) -0.0088(14)
N1 0.037(4) 0.035(6) 0.047(6) 0.005(5) 0.020(4) -0.002(4)
C18 0.042(5) 0.038(7) 0.032(6) 0.009(5) 0.010(4) -0.002(5)
C2 0.032(4) 0.012(5) 0.032(6) 0.006(4) 0.009(4) 0.002(4)
C10 0.029(4) 0.029(6) 0.038(6) -0.003(5) 0.012(4) -0.004(4)
C6 0.043(5) 0.030(6) 0.032(6) 0.005(5) 0.009(4) 0.003(4)
C16 0.039(5) 0.048(8) 0.031(6) 0.001(5) 0.015(4) -0.007(5)
C19 0.061(7) 0.043(8) 0.051(8) 0.001(6) 0.024(6) -0.009(5)
C12 0.030(5) 0.031(6) 0.057(7) 0.015(5) 0.016(5) 0.008(4)
C3 0.035(5) 0.017(5) 0.034(6) 0.004(4) 0.009(4) -0.001(4)
C11 0.039(5) 0.039(7) 0.036(6) -0.009(5) 0.022(4) -0.001(4)
C9 0.039(5) 0.040(7) 0.038(7) 0.006(5) 0.014(5) -0.005(5)
C5 0.039(5) 0.029(6) 0.043(7) -0.006(5) 0.015(4) -0.002(4)
C4 0.039(5) 0.018(5) 0.033(6) 0.006(4) 0.015(4) 0.004(4)
C17 0.036(5) 0.039(7) 0.041(7) 0.010(5) 0.017(5) 0.003(5)
C13 0.055(6) 0.022(6) 0.040(6) -0.002(5) 0.031(5) 0.003(5)
C1 0.029(4) 0.016(5) 0.040(6) -0.005(4) 0.016(4) -0.004(4)
C15 0.063(7) 0.041(8) 0.047(8) -0.017(6) 0.031(6) -0.021(5)
C7 0.031(5) 0.041(7) 0.028(6) -0.003(5) 0.016(4) -0.004(4)
C8 0.032(5) 0.031(6) 0.033(6) -0.005(5) 0.009(4) -0.005(4)
C14 0.064(7) 0.022(6) 0.057(8) -0.011(6) 0.032(6) -0.017(5)

loop_
_atom_type_symbol
_atom_type_description
_atom_type_scat_dispersion_real
_atom_type_scat_dispersion_imag
_atom_type_scat_source
C C 0.0033 0.0016 'International Tables Vol C Tables 4.2.6.8 and 6.1.1.4'
H H 0 0 'International Tables Vol C Tables 4.2.6.8 and 6.1.1.4'
N N 0.0061 0.0033 'International Tables Vol C Tables 4.2.6.8 and 6.1.1.4'
S S 0.1246 0.1234 'International Tables Vol C Tables 4.2.6.8 and 6.1.1.4'
Ni Ni 0.3393 1.1124 'International Tables Vol C Tables 4.2.6.8 and 6.1.1.4'
Br Br -0.2901 2.4595 'International Tables Vol C Tables 4.2.6.8 and 6.1.1.4'

loop_
_geom_angle_atom_site_label_1
_geom_angle_atom_site_label_2
_geom_angle_atom_site_label_3
_geom_angle
S2 Ni1 S4 85.64(11)
S2 Ni1 S1 92.64(11)
S4 Ni1 S1 178.16(12)
S2 Ni1 S3 177.11(12)
S4 Ni1 S3 93.24(11)
S1 Ni1 S3 88.50(11)
S14 Ni2 S12 84.68(12)
S14 Ni2 S11 177.55(12)
S12 Ni2 S11 93.26(12)
S14 Ni2 S13 92.65(12)
S12 Ni2 S13 177.32(12)
S11 Ni2 S13 89.41(12)
C3 S3 Ni1 101.5(4)
C2 S2 Ni1 102.8(4)
C12 S18 C10 96.9(5)
C5 S6 C2 96.5(5)
C6 S8 C4 97.3(5)
C7 S11 Ni2 101.7(4)
C6 S7 C3 98.7(5)
C5 S5 C1 96.8(5)
C1 S1 Ni1 102.2(3)
C10 S14 Ni2 102.4(4)
C11 S16 C8 97.1(5)
C9 S13 Ni2 102.4(4)
C4 S4 Ni1 101.2(3)
C11 S15 C7 98.1(5)
C12 S17 C9 97.5(5)
C8 S12 Ni2 102.0(4)
C13 N1 C17 116.8(9)
C13 N1 C18 125.2(9)
C17 N1 C18 117.9(8)
N1 C18 C19 112.2(8)
N1 C18 H4 109.2
C19 C18 H4 109.2
N1 C18 H5 109.2
C19 C18 H5 109.2
H4 C18 H5 107.9
C1 C2 S2 121.1(7)
C1 C2 S6 116.4(7)
S2 C2 S6 122.5(6)
C9 C10 S14 122.1(8)
C9 C10 S18 116.9(8)
S14 C10 S18 121.0(6)
S10 C6 S7 125.2(6)
S10 C6 S8 122.7(6)
S7 C6 S8 112.1(6)
C15 C16 C17 120.5(10)
C15 C16 Br2 122.4(8)
C17 C16 Br2 117.1(8)
C18 C19 H8 109.5
C18 C19 H6 109.5
H8 C19 H6 109.5
C18 C19 H7 109.5
H8 C19 H7 109.5
H6 C19 H7 109.5
S20 C12 S18 120.4(7)
S20 C12 S17 125.9(6)
S18 C12 S17 113.7(6)
C4 C3 S3 121.8(8)
C4 C3 S7 115.1(7)
S3 C3 S7 123.1(6)
S19 C11 S15 124.6(6)
S19 C11 S16 122.2(7)
S15 C11 S16 113.2(6)
C10 C9 S13 120.4(8)
C10 C9 S17 115.0(8)
S13 C9 S17 124.6(7)
S9 C5 S5 123.4(7)
S9 C5 S6 122.1(6)
S5 C5 S6 114.5(6)
C3 C4 S4 122.3(7)
C3 C4 S8 116.8(7)
S4 C4 S8 120.9(6)
C16 C17 N1 121.5(10)
C16 C17 H3 119.2
N1 C17 H3 119.2
N1 C13 C14 121.9(10)
N1 C13 Br1 117.3(7)
C14 C13 Br1 120.9(8)
C2 C1 S1 121.2(7)
C2 C1 S5 115.9(7)
S1 C1 S5 122.9(6)
C16 C15 C14 119.7(10)
C16 C15 H2 120.2
C14 C15 H2 120.2
C8 C7 S11 121.8(8)
C8 C7 S15 114.3(8)
S11 C7 S15 123.9(6)
C7 C8 S12 121.2(8)
C7 C8 S16 117.2(8)
S12 C8 S16 121.5(6)
C13 C14 C15 119.7(10)
C13 C14 H1 120.2
C15 C14 H1 120.2

loop_
_geom_bond_atom_site_label_1
_geom_bond_atom_site_label_2
_geom_bond_distance
Br1 C13 1.882(10)
Br2 C16 1.888(10)
Ni1 S2 2.153(3)
Ni1 S4 2.160(3)
Ni1 S1 2.167(3)
Ni1 S3 2.170(3)
Ni2 S14 2.153(3)
Ni2 S12 2.162(3)
Ni2 S11 2.173(3)
Ni2 S13 2.174(3)
S3 C3 1.696(9)
S2 C2 1.696(9)
S18 C12 1.725(11)
S18 C10 1.742(10)
S6 C5 1.725(11)
S6 C2 1.739(9)
S8 C6 1.755(11)
S8 C4 1.767(10)
S11 C7 1.704(11)
S7 C6 1.728(11)
S7 C3 1.766(10)
S5 C5 1.720(11)
S5 C1 1.738(9)
S1 C1 1.702(10)
S14 C10 1.699(10)
S16 C11 1.726(10)
S16 C8 1.735(10)
S13 C9 1.704(11)
S10 C6 1.631(11)
S4 C4 1.705(10)
S9 C5 1.658(10)
S19 C11 1.660(11)
S15 C11 1.723(11)
S15 C7 1.747(10)
S17 C12 1.728(12)
S17 C9 1.749(11)
S12 C8 1.712(10)
S20 C12 1.645(11)
N1 C13 1.350(12)
N1 C17 1.413(12)
N1 C18 1.466(12)
C18 C19 1.507(14)
C18 H4 0.97
C18 H5 0.97
C2 C1 1.367(13)
C10 C9 1.364(13)
C16 C15 1.342(15)
C16 C17 1.350(13)
C19 H8 0.96
C19 H6 0.96
C19 H7 0.96
C3 C4 1.342(13)
C17 H3 0.93
C13 C14 1.371(13)
C15 C14 1.385(15)
C15 H2 0.93
C7 C8 1.366(13)
C14 H1 0.93
